data_4029844
loop_
_publ_author_name
'Kretschmer, Claudia'
'Dittmann, Gertrud'
'Beck, Johannes'

_publ_section_title
;
 Macrocyclic bis(ureas) as ligands for anion complexation.
;
_journal_name_full 'Beilstein journal of organic chemistry'
_journal_page_first 1834
_journal_page_last 1839
_journal_paper_doi 10.3762/bjoc.10.193
_journal_volume 10
_journal_year 2014
_chemical_formula_sum 'C40 H34 N6 O4'
_chemical_formula_weight 662.73
_chemical_name_systematic
; 
 cyclo-bis(ethinyldiphenylurea) - bis(dimethylformamide)
;
_space_group_IT_number 2
_symmetry_cell_setting triclinic
_symmetry_space_group_name_Hall '-P 1'
_symmetry_space_group_name_H-M 'P -1'
_atom_sites_solution_hydrogens geom
_atom_sites_solution_primary direct
_atom_sites_solution_secondary difmap
_audit_creation_method SHELXL-97
_cell_angle_alpha 95.851(7)
_cell_angle_beta 99.783(8)
_cell_angle_gamma 100.761(9)
_cell_formula_units_Z 1
_cell_length_a 8.2597(9)
_cell_length_b 9.7720(10)
_cell_length_c 11.0233(9)
_cell_measurement_temperature 293(2)
_cell_volume 853.13(15)
_computing_structure_refinement 'SHELXL-97 (Sheldrick, 1997)'
_computing_structure_solution 'SHELXS-97 (Sheldrick, 1990)'
_diffrn_ambient_temperature 293(2)
_diffrn_measured_fraction_theta_full 1.000
_diffrn_measured_fraction_theta_max 1.000
_diffrn_radiation_monochromator graphite
_diffrn_radiation_source 'fine-focus sealed tube'
_diffrn_radiation_type MoK\a
_diffrn_radiation_wavelength 0.71073
_diffrn_reflns_av_R_equivalents 0.0254
_diffrn_reflns_av_sigmaI/netI 0.0346
_diffrn_reflns_limit_h_max 10
_diffrn_reflns_limit_h_min -10
_diffrn_reflns_limit_k_max 12
_diffrn_reflns_limit_k_min -12
_diffrn_reflns_limit_l_max 13
_diffrn_reflns_limit_l_min -13
_diffrn_reflns_number 6682
_diffrn_reflns_theta_full 25.97
_diffrn_reflns_theta_max 25.97
_diffrn_reflns_theta_min 1.89
_exptl_absorpt_coefficient_mu 0.085
_exptl_crystal_density_diffrn 1.290
_exptl_crystal_density_method 'not measured'
_exptl_crystal_F_000 348
_refine_diff_density_max 0.184
_refine_diff_density_min -0.161
_refine_diff_density_rms 0.032
_refine_ls_extinction_coef 0.013(3)
_refine_ls_extinction_expression Fc^*^=kFc[1+0.001xFc^2^\l^3^/sin(2\q)]^-1/4^
_refine_ls_extinction_method SHELXL
_refine_ls_goodness_of_fit_ref 0.991
_refine_ls_hydrogen_treatment mixed
_refine_ls_matrix_type full
_refine_ls_number_parameters 295
_refine_ls_number_reflns 3341
_refine_ls_number_restraints 0
_refine_ls_restrained_S_all 0.991
_refine_ls_R_factor_all 0.0727
_refine_ls_R_factor_gt 0.0364
_refine_ls_shift/su_max 0.000
_refine_ls_shift/su_mean 0.000
_refine_ls_structure_factor_coef Fsqd
_refine_ls_weighting_details 'calc w=1/[\s^2^(Fo^2^)+(0.0541P)^2^+0.0919P] where P=(Fo^2^+2Fc^2^)/3'
_refine_ls_weighting_scheme calc
_refine_ls_wR_factor_gt 0.0903
_refine_ls_wR_factor_ref 0.1048
_reflns_number_gt 2174
_reflns_number_total 3341
_reflns_threshold_expression >2sigma(I)
_cod_data_source_file 1860-5397-10-193-S2.cif
_cod_data_source_block 1
_cod_depositor_comments 'Adding full bibliography for 4029844--4029847.cif.'
_cod_original_sg_symbol_H-M P-1
_cod_database_code 4029844

loop_
_symmetry_equiv_pos_as_xyz
'x, y, z'
'-x, -y, -z'

loop_
_atom_site_label
_atom_site_type_symbol
_atom_site_fract_x
_atom_site_fract_y
_atom_site_fract_z
_atom_site_U_iso_or_equiv
_atom_site_adp_type
_atom_site_occupancy
_atom_site_symmetry_multiplicity
_atom_site_calc_flag
O1 O 0.20803(14) 0.66159(12) 0.33448(13) 0.0597(4) Uani 1 1 d
N1 N -0.00558(16) 0.76526(14) 0.25564(13) 0.0457(3) Uani 1 1 d
N2 N 0.26924(16) 0.87563(14) 0.26767(12) 0.0439(3) Uani 1 1 d
C1 C 0.16130(19) 0.75991(16) 0.29069(14) 0.0422(4) Uani 1 1 d
C2 C -0.14106(19) 0.66719(15) 0.28022(14) 0.0400(4) Uani 1 1 d
C3 C -0.2982(2) 0.64482(16) 0.20012(14) 0.0426(4) Uani 1 1 d
C4 C -0.4352(2) 0.55178(19) 0.22592(18) 0.0558(5) Uani 1 1 d
C5 C -0.4172(2) 0.4822(2) 0.32771(19) 0.0624(5) Uani 1 1 d
C6 C -0.2637(2) 0.5058(2) 0.40667(19) 0.0595(5) Uani 1 1 d
C7 C -0.1265(2) 0.59775(18) 0.38388(17) 0.0503(4) Uani 1 1 d
C8 C 0.44279(18) 0.91642(15) 0.31827(13) 0.0388(4) Uani 1 1 d
C9 C 0.53309(19) 1.03397(17) 0.27731(14) 0.0425(4) Uani 1 1 d
C10 C 0.7023(2) 1.0886(2) 0.33421(16) 0.0529(4) Uani 1 1 d
C11 C 0.7818(2) 1.0252(2) 0.42490(17) 0.0571(5) Uani 1 1 d
C12 C 0.6940(2) 0.9065(2) 0.46061(17) 0.0533(4) Uani 1 1 d
C13 C 0.5266(2) 0.85190(18) 0.40894(15) 0.0470(4) Uani 1 1 d
C14 C -0.3243(2) 0.71803(17) 0.09512(15) 0.0468(4) Uani 1 1 d
C15 C -0.3592(2) 0.77696(18) 0.00700(16) 0.0496(4) Uani 1 1 d
C16 C 0.45969(19) 1.09909(17) 0.17802(15) 0.0460(4) Uani 1 1 d
C17 C 0.4089(2) 1.15625(17) 0.09204(15) 0.0491(4) Uani 1 1 d
N3 N -0.03992(18) 1.24213(14) 0.12884(14) 0.0532(4) Uani 1 1 d
O2 O 0.02227(16) 1.03416(13) 0.16859(14) 0.0700(4) Uani 1 1 d
C18 C -0.0629(2) 1.10471(18) 0.11046(18) 0.0542(4) Uani 1 1 d
C19 C -0.1515(5) 1.3151(3) 0.0547(3) 0.0904(8) Uani 1 1 d
C20 C 0.0946(4) 1.3220(3) 0.2258(5) 0.1050(11) Uani 1 1 d
HN1 H -0.027(2) 0.8395(19) 0.2147(17) 0.057(5) Uiso 1 1 d
HN2 H 0.218(2) 0.9382(17) 0.2308(15) 0.045(4) Uiso 1 1 d
H4 H -0.541(3) 0.5425(19) 0.1697(17) 0.063(5) Uiso 1 1 d
H5 H -0.513(3) 0.418(2) 0.3411(17) 0.067(5) Uiso 1 1 d
H6 H -0.249(2) 0.4586(19) 0.4791(17) 0.061(5) Uiso 1 1 d
H7 H -0.025(2) 0.6137(18) 0.4386(17) 0.057(5) Uiso 1 1 d
H10 H 0.757(2) 1.173(2) 0.3054(17) 0.063(5) Uiso 1 1 d
H11 H 0.896(3) 1.0662(19) 0.4618(17) 0.066(5) Uiso 1 1 d
H12 H 0.747(2) 0.8600(18) 0.5255(17) 0.057(5) Uiso 1 1 d
H13 H 0.465(2) 0.7695(19) 0.4360(16) 0.056(5) Uiso 1 1 d
H18 H -0.165(3) 1.058(2) 0.043(2) 0.089(7) Uiso 1 1 d
H20 H -0.190(3) 1.378(3) 0.110(3) 0.107(9) Uiso 1 1 d
H22 H -0.240(5) 1.245(4) -0.004(3) 0.156(14) Uiso 1 1 d
H21 H -0.070(4) 1.377(3) 0.017(3) 0.141(12) Uiso 1 1 d
H24 H 0.073(6) 1.386(5) 0.268(4) 0.188(19) Uiso 1 1 d
H25 H 0.169(4) 1.259(4) 0.260(3) 0.146(12) Uiso 1 1 d
H26 H 0.146(7) 1.381(6) 0.182(5) 0.22(3) Uiso 1 1 d

loop_
_atom_site_aniso_label
_atom_site_aniso_U_11
_atom_site_aniso_U_22
_atom_site_aniso_U_33
_atom_site_aniso_U_23
_atom_site_aniso_U_13
_atom_site_aniso_U_12
O1 0.0494(7) 0.0469(7) 0.0875(9) 0.0288(6) 0.0099(6) 0.0139(5)
N1 0.0393(7) 0.0436(7) 0.0539(8) 0.0219(6) 0.0027(6) 0.0052(6)
N2 0.0387(7) 0.0438(8) 0.0477(8) 0.0171(6) 0.0002(6) 0.0061(6)
C1 0.0437(9) 0.0389(8) 0.0437(9) 0.0100(7) 0.0057(7) 0.0075(7)
C2 0.0413(8) 0.0352(8) 0.0437(9) 0.0092(7) 0.0072(7) 0.0070(6)
C3 0.0439(9) 0.0405(8) 0.0433(8) 0.0103(7) 0.0060(7) 0.0082(7)
C4 0.0436(10) 0.0577(11) 0.0613(11) 0.0161(9) 0.0023(9) 0.0015(8)
C5 0.0490(11) 0.0623(12) 0.0761(13) 0.0307(10) 0.0132(9) -0.0008(9)
C6 0.0615(12) 0.0623(11) 0.0620(11) 0.0336(10) 0.0162(9) 0.0139(9)
C7 0.0455(10) 0.0548(10) 0.0525(10) 0.0225(8) 0.0049(8) 0.0112(8)
C8 0.0371(8) 0.0445(8) 0.0360(8) 0.0068(7) 0.0064(6) 0.0111(7)
C9 0.0385(8) 0.0519(9) 0.0386(8) 0.0117(7) 0.0076(7) 0.0098(7)
C10 0.0383(9) 0.0686(12) 0.0526(10) 0.0163(9) 0.0105(8) 0.0077(8)
C11 0.0367(9) 0.0769(13) 0.0567(11) 0.0099(9) 0.0034(8) 0.0141(9)
C12 0.0464(10) 0.0686(12) 0.0491(10) 0.0127(9) 0.0005(8) 0.0279(9)
C13 0.0487(10) 0.0496(9) 0.0465(9) 0.0126(8) 0.0082(7) 0.0173(8)
C14 0.0411(9) 0.0490(9) 0.0466(9) 0.0111(8) 0.0016(7) 0.0035(7)
C15 0.0420(9) 0.0527(10) 0.0491(10) 0.0152(8) 0.0014(7) -0.0003(7)
C16 0.0375(8) 0.0520(9) 0.0460(9) 0.0140(8) 0.0074(7) -0.0005(7)
C17 0.0403(9) 0.0533(10) 0.0490(10) 0.0169(8) 0.0020(7) -0.0019(7)
N3 0.0560(9) 0.0405(8) 0.0655(9) 0.0093(7) 0.0176(7) 0.0098(6)
O2 0.0578(8) 0.0578(8) 0.1021(11) 0.0335(8) 0.0152(7) 0.0196(6)
C18 0.0512(10) 0.0457(10) 0.0667(12) 0.0110(9) 0.0114(9) 0.0106(8)
C19 0.115(2) 0.0727(16) 0.102(2) 0.0342(16) 0.0282(19) 0.0483(17)
C20 0.0747(18) 0.0685(16) 0.148(3) -0.0296(19) -0.0016(18) -0.0011(14)

loop_
_atom_type_symbol
_atom_type_description
_atom_type_scat_dispersion_real
_atom_type_scat_dispersion_imag
_atom_type_scat_source
C C 0.0033 0.0016 'International Tables Vol C Tables 4.2.6.8 and 6.1.1.4'
N N 0.0061 0.0033 'International Tables Vol C Tables 4.2.6.8 and 6.1.1.4'
O O 0.0106 0.0060 'International Tables Vol C Tables 4.2.6.8 and 6.1.1.4'
H H 0.0000 0.0000 'International Tables Vol C Tables 4.2.6.8 and 6.1.1.4'

loop_
_geom_angle_atom_site_label_1
_geom_angle_atom_site_label_2
_geom_angle_atom_site_label_3
_geom_angle
_geom_angle_site_symmetry_1
_geom_angle_site_symmetry_3
C1 N1 C2 124.43(13) . .
C1 N1 HN1 116.3(11) . .
C2 N1 HN1 119.3(11) . .
C1 N2 C8 125.94(13) . .
C1 N2 HN2 114.5(11) . .
C8 N2 HN2 118.1(10) . .
O1 C1 N2 123.50(14) . .
O1 C1 N1 123.40(14) . .
N2 C1 N1 113.08(13) . .
C7 C2 C3 118.90(14) . .
C7 C2 N1 122.27(14) . .
C3 C2 N1 118.75(13) . .
C4 C3 C2 119.38(14) . .
C4 C3 C14 118.69(14) . .
C2 C3 C14 121.89(14) . .
C5 C4 C3 120.73(16) . .
C5 C4 H4 123.2(11) . .
C3 C4 H4 116.0(11) . .
C4 C5 C6 119.66(17) . .
C4 C5 H5 118.4(11) . .
C6 C5 H5 122.0(11) . .
C5 C6 C7 120.83(16) . .
C5 C6 H6 120.8(11) . .
C7 C6 H6 118.4(11) . .
C6 C7 C2 120.48(16) . .
C6 C7 H7 119.7(11) . .
C2 C7 H7 119.8(11) . .
C13 C8 C9 118.71(14) . .
C13 C8 N2 124.15(14) . .
C9 C8 N2 117.08(12) . .
C8 C9 C10 119.52(14) . .
C8 C9 C16 122.05(13) . .
C10 C9 C16 118.43(14) . .
C11 C10 C9 120.83(17) . .
C11 C10 H10 123.1(11) . .
C9 C10 H10 116.1(11) . .
C10 C11 C12 119.08(17) . .
C10 C11 H11 118.1(11) . .
C12 C11 H11 122.8(11) . .
C11 C12 C13 121.69(16) . .
C11 C12 H12 120.8(11) . .
C13 C12 H12 117.4(11) . .
C12 C13 C8 120.07(16) . .
C12 C13 H13 121.1(10) . .
C8 C13 H13 118.8(10) . .
C15 C14 C3 174.93(17) . .
C14 C15 C17 176.45(18) . 2_575
C17 C16 C9 175.31(16) . .
C16 C17 C15 177.10(17) . 2_575
C18 N3 C20 119.5(2) . .
C18 N3 C19 120.7(2) . .
C20 N3 C19 119.7(2) . .
O2 O2 C18 0(10) 1 .
O2 C18 O2 0.00(13) 1 .
O2 C18 N3 125.57(19) 1 .
O2 C18 N3 125.57(19) . .
O2 C18 H18 120.9(12) 1 .
O2 C18 H18 120.9(12) . .
N3 C18 H18 113.5(12) . .
N3 C19 H20 108.4(16) . .
N3 C19 H22 109.5(19) . .
H20 C19 H22 116(3) . .
N3 C19 H21 100.8(19) . .
H20 C19 H21 105(2) . .
H22 C19 H21 116(3) . .
N3 C20 H24 116(3) . .
N3 C20 H25 110.1(19) . .
H24 C20 H25 124(4) . .
N3 C20 H26 100(4) . .
H24 C20 H26 90(4) . .
H25 C20 H26 112(4) . .

loop_
_geom_bond_atom_site_label_1
_geom_bond_atom_site_label_2
_geom_bond_distance
_geom_bond_site_symmetry_2
O1 C1 1.2144(17) .
N1 C1 1.379(2) .
N1 C2 1.4141(19) .
N1 HN1 0.922(18) .
N2 C1 1.3773(19) .
N2 C8 1.4122(19) .
N2 HN2 0.897(17) .
C2 C7 1.387(2) .
C2 C3 1.406(2) .
C3 C4 1.402(2) .
C3 C14 1.428(2) .
C4 C5 1.371(3) .
C4 H4 0.96(2) .
C5 C6 1.376(3) .
C5 H5 0.96(2) .
C6 C7 1.385(2) .
C6 H6 0.963(18) .
C7 H7 0.924(19) .
C8 C13 1.390(2) .
C8 C9 1.407(2) .
C9 C10 1.410(2) .
C9 C16 1.425(2) .
C10 C11 1.368(2) .
C10 H10 0.970(19) .
C11 C12 1.379(3) .
C11 H11 0.95(2) .
C12 C13 1.384(2) .
C12 H12 0.972(18) .
C13 H13 0.971(18) .
C14 C15 1.200(2) .
C15 C17 1.371(2) 2_575
C16 C17 1.203(2) .
C17 C15 1.371(2) 2_575
N3 C18 1.310(2) .
N3 C20 1.445(3) .
N3 C19 1.461(3) .
O2 O2 0.000(4) 1
O2 C18 1.224(2) .
C18 O2 1.224(2) 1
C18 H18 1.03(2) .
C19 H20 0.95(3) .
C19 H22 0.99(4) .
C19 H21 0.99(3) .
C20 H24 0.81(5) .
C20 H25 1.01(3) .
C20 H26 0.88(5) .

loop_
_geom_hbond_atom_site_label_D
_geom_hbond_atom_site_label_H
_geom_hbond_atom_site_label_A
_geom_hbond_distance_DH
_geom_hbond_distance_HA
_geom_hbond_distance_DA
_geom_hbond_angle_DHA
_geom_hbond_site_symmetry_A
N1 HN1 O2 0.922(18) 2.005(18) 2.8708(18) 155.6(15) 1
N2 HN2 O2 0.897(17) 2.072(17) 2.9192(18) 157.1(14) 1
